data_2200082
loop_
_publ_author_name
'Lynch, Daniel E.'
'McClenaghan, Ian'
'Light, Mark E.'

_publ_section_title
;
 2-(4-Pyridyl)pyrrolo[3,2-<i>h</i>]quinoline
;
_journal_issue 1
_journal_name_full 'Acta Crystallographica Section E'
_journal_page_first o56
_journal_page_last o57
_journal_paper_doi 10.1107/S1600536800019620
_journal_volume 57
_journal_year 2001
_chemical_formula_moiety 'C32 H22 N6'
_chemical_formula_sum 'C32 H22 N6'
_chemical_formula_weight 490.56
_chemical_melting_point 485.5(15)
_chemical_name_systematic
;
2-(4-Pyridyl)pyrrolo[3,2-h]quinoline
;
_space_group_IT_number 14
_symmetry_cell_setting monoclinic
_symmetry_space_group_name_Hall '-P 2yn'
_symmetry_space_group_name_H-M 'P 1 21/n 1'
_audit_creation_method SHELXL-97
_cell_angle_alpha 90.00
_cell_angle_beta 112.325(2)
_cell_angle_gamma 90.00
_cell_formula_units_Z 4
_cell_length_a 19.3539(8)
_cell_length_b 6.8609(3)
_cell_length_c 19.3579(8)
_cell_measurement_reflns_used 8137
_cell_measurement_temperature 150(2)
_cell_measurement_theta_max 30.51
_cell_measurement_theta_min 2.91
_cell_volume 2377.77(18)
_computing_cell_refinement 'DENZO and COLLECT'
_computing_data_collection 'DENZO (Otwinowski & Minor, 1997) and COLLECT (Hooft, 1998)'
_computing_data_reduction 'DENZO and COLLECT'
_computing_publication_material SHELXL97
_computing_structure_refinement 'SHELXL97 (Sheldrick, 1997)'
_computing_structure_solution 'SHELXS97 (Sheldrick, 1997)'
_diffrn_ambient_temperature 150(2)
_diffrn_detector_area_resol_mean 9.091
_diffrn_measured_fraction_theta_full .996
_diffrn_measured_fraction_theta_max .996
_diffrn_measurement_device_type 'Enraf Nonius KappaCCD area detector'
_diffrn_measurement_method '\f and \w scans'
_diffrn_radiation_monochromator graphite
_diffrn_radiation_source 'Enraf Nonius FR591 rotating anode'
_diffrn_radiation_type MoK\a
_diffrn_radiation_wavelength .71073
_diffrn_reflns_av_R_equivalents .062
_diffrn_reflns_av_sigmaI/netI .0741
_diffrn_reflns_limit_h_max 22
_diffrn_reflns_limit_h_min -22
_diffrn_reflns_limit_k_max 8
_diffrn_reflns_limit_k_min -8
_diffrn_reflns_limit_l_max 21
_diffrn_reflns_limit_l_min -23
_diffrn_reflns_number 11617
_diffrn_reflns_theta_full 25.02
_diffrn_reflns_theta_max 25.02
_diffrn_reflns_theta_min 2.97
_diffrn_standards_decay_% 0
_diffrn_standards_number 0
_exptl_absorpt_coefficient_mu .084
_exptl_absorpt_correction_T_max .997
_exptl_absorpt_correction_T_min .977
_exptl_absorpt_correction_type multi-scan
_exptl_absorpt_process_details '(SORTAV; Blessing, 1995)'
_exptl_crystal_colour colourless
_exptl_crystal_density_diffrn 1.370
_exptl_crystal_density_method 'not measured'
_exptl_crystal_description prism
_exptl_crystal_F_000 1024
_exptl_crystal_size_max .28
_exptl_crystal_size_mid .12
_exptl_crystal_size_min .04
_refine_diff_density_max .22
_refine_diff_density_min -.21
_refine_ls_extinction_coef .0087(13)
_refine_ls_extinction_method SHELXL
_refine_ls_goodness_of_fit_ref .89
_refine_ls_hydrogen_treatment mixed
_refine_ls_matrix_type full
_refine_ls_number_parameters 353
_refine_ls_number_reflns 4179
_refine_ls_number_restraints 0
_refine_ls_restrained_S_all .89
_refine_ls_R_factor_all .070
_refine_ls_R_factor_gt .044
_refine_ls_shift/su_max .001
_refine_ls_shift/su_mean <0.001
_refine_ls_structure_factor_coef Fsqd
_refine_ls_weighting_details 'w = 1/[\s^2^(Fo^2^)+(0.0672P)^2^] where P = (Fo^2^+2Fc^2^)/3'
_refine_ls_weighting_scheme calc
_refine_ls_wR_factor_ref .109
_reflns_number_gt 3199
_reflns_number_total 4179
_reflns_threshold_expression I>2\s(I)
_cod_data_source_file ob6017.cif
_cod_data_source_block I
_cod_depositor_comments
;
The following automatic conversions were performed:

'_chemical_melting_point' value '484-487 K' was changed to
'485.5(15)' - the average value was taken and precision was
estimated.

Automatic conversion script
Id: cif_fix_values 1646 2011-03-28 12:23:43Z adriana 

The following automatic conversions were performed:

'_chemical_melting_point' value '484-487 K' was changed to
'485.5(15)' - the average value was taken and precision was
estimated.

'_exptl_absorpt_correction_type' value 'Multi-scan'
changed to 'multi-scan' according to
/home/saulius/struct/CIF-dictionaries/cif_core.dic dictionary named
'cif_core.dic' version 2.4.1 from 2010-06-29.

Automatic conversion script
Id: cif_fix_values 1715 2011-07-08 13:25:40Z adriana 
;
_cod_original_cell_volume 2377.77(17)
_cod_original_sg_symbol_H-M 'P 21/n'
_cod_database_code 2200082
_cod_database_fobs_code 2200082

loop_
_symmetry_equiv_pos_as_xyz
'x, y, z'
'-x+1/2, y+1/2, -z+1/2'
'-x, -y, -z'
'x-1/2, -y-1/2, z-1/2'

loop_
_atom_site_label
_atom_site_fract_x
_atom_site_fract_y
_atom_site_fract_z
_atom_site_U_iso_or_equiv
_atom_site_adp_type
_atom_site_calc_flag
_atom_site_refinement_flags
_atom_site_occupancy
_atom_site_disorder_assembly
_atom_site_disorder_group
_atom_site_type_symbol
N1A .15848(12) .2457(4) 1.08718(12) .0274(5) Uani d . 1 . . N
H1A .1606(16) .211(5) 1.0421(17) .046(9) Uiso d . 1 . . H
C2A .21773(15) .2826(4) 1.15331(14) .0296(6) Uani d . 1 . . C
C3A .18996(15) .3292(4) 1.20662(15) .0326(7) Uani d . 1 . . C
H3A .2185 .3618 1.2572 .039 Uiso calc R 1 . . H
C4A .11103(15) .3200(4) 1.17275(14) .0307(7) Uani d . 1 . . C
C5A .05249(16) .3459(4) 1.19924(16) .0368(7) Uani d . 1 . . C
H5A .0637 .3785 1.2500 .044 Uiso calc R 1 . . H
C6A -.01954(17) .3237(4) 1.15132(17) .0395(7) Uani d . 1 . . C
H6A -.0584 .3337 1.1698 .047 Uiso calc R 1 . . H
C7A -.03836(16) .2855(4) 1.07322(16) .0328(7) Uani d . 1 . . C
C8A -.11228(16) .2788(4) 1.02123(17) .0391(8) Uani d . 1 . . C
H8A -.1527 .2936 1.0372 .047 Uiso calc R 1 . . H
C9A -.12561(16) .2508(5) .94751(18) .0422(8) Uani d . 1 . . C
H9A -.1753 .2470 .9114 .051 Uiso calc R 1 . . H
C10A -.06551(16) .2281(4) .92620(17) .0385(7) Uani d . 1 . . C
H10A -.0760 .2090 .8746 .046 Uiso calc R 1 . . H
N11A .00560(13) .2309(3) .97225(12) .0329(6) Uani d . 1 . . N
C12A .01843(15) .2601(4) 1.04585(15) .0295(7) Uani d . 1 . . C
C13A .09330(15) .2696(4) 1.09789(14) .0273(6) Uani d . 1 . . C
N14A .44505(12) .2436(4) 1.17273(12) .0325(6) Uani d . 1 . . N
C15A .42470(15) .3467(4) 1.22055(14) .0333(7) Uani d . 1 . . C
H15A .4627 .4125 1.2601 .040 Uiso calc R 1 . . H
C16A .35186(14) .3638(4) 1.21620(14) .0317(6) Uani d . 1 . . C
H16A .3407 .4420 1.2511 .038 Uiso calc R 1 . . H
C17A .29513(14) .2652(4) 1.16004(13) .0268(6) Uani d . 1 . . C
C18A .31586(14) .1556(4) 1.11112(14) .0290(6) Uani d . 1 . . C
H18A .2793 .0840 1.0723 .035 Uiso calc R 1 . . H
C19A .38967(14) .1501(4) 1.11860(14) .0319(7) Uani d . 1 . . C
H19A .4020 .0760 1.0834 .038 Uiso calc R 1 . . H
N1B .08954(13) .2008(3) .65358(12) .0275(5) Uani d . 1 . . N
H1B .0473(18) .231(5) .6572(17) .054(10) Uiso d . 1 . . H
C2B .15420(14) .1351(4) .71018(14) .0266(6) Uani d . 1 . . C
C3B .20314(14) .0741(4) .67907(14) .0304(6) Uani d . 1 . . C
H3B .2518 .0238 .7054 .037 Uiso calc R 1 . . H
C4B .16844(14) .0991(4) .60068(14) .0293(6) Uani d . 1 . . C
C5B .18996(16) .0619(4) .53947(15) .0339(7) Uani d . 1 . . C
H5B .2380 .0102 .5477 .041 Uiso calc R 1 . . H
C6B .14134(16) .1008(4) .46924(16) .0376(7) Uani d . 1 . . C
H6B .1561 .0767 .4285 .045 Uiso calc R 1 . . H
C7B .06835(16) .1771(4) .45472(15) .0319(7) Uani d . 1 . . C
C8B .01579(18) .2151(4) .38216(16) .0389(8) Uani d . 1 . . C
H8B .0285 .1933 .3400 .047 Uiso calc R 1 . . H
C9B -.05314(17) .2831(4) .37279(16) .0384(8) Uani d . 1 . . C
H9B -.0889 .3100 .3242 .046 Uiso calc R 1 . . H
C10B -.07059(16) .3125(4) .43517(15) .0359(7) Uani d . 1 . . C
H10B -.1194 .3580 .4274 .043 Uiso calc R 1 . . H
N11B -.02409(12) .2817(3) .50478(11) .0301(6) Uani d . 1 . . N
C12B .04491(15) .2142(4) .51387(15) .0283(6) Uani d . 1 . . C
C13B .09753(15) .1763(4) .58688(14) .0273(6) Uani d . 1 . . C
N14B .17849(12) .1479(3) .93954(12) .0334(6) Uani d . 1 . . N
C15B .22530(15) .0499(4) .91572(14) .0353(7) Uani d . 1 . . C
H15B .2655 -.0182 .9520 .042 Uiso calc R 1 . . H
C16B .21956(15) .0408(4) .84310(14) .0341(6) Uani d . 1 . . C
H16B .2544 -.0332 .8303 .041 Uiso calc R 1 . . H
C17B .16212(14) .1410(4) .78820(14) .0277(6) Uani d . 1 . . C
C18B .11361(16) .2448(4) .81175(14) .0309(7) Uani d . 1 . . C
H18B .0739 .3171 .7767 .037 Uiso calc R 1 . . H
C19B .12297(14) .2434(4) .88622(14) .0313(7) Uani d . 1 . . C
H19B .0882 .3138 .9005 .038 Uiso calc R 1 . . H

loop_
_atom_site_aniso_label
_atom_site_aniso_U_11
_atom_site_aniso_U_22
_atom_site_aniso_U_33
_atom_site_aniso_U_12
_atom_site_aniso_U_13
_atom_site_aniso_U_23
N1A .0270(14) .0283(13) .0270(13) .0002(10) .0106(10) -.0021(10)
C2A .0329(16) .0288(16) .0244(14) -.0009(12) .0078(12) .0031(11)
C3A .0380(16) .0334(17) .0259(14) .0034(13) .0116(12) .0010(12)
C4A .0398(17) .0237(16) .0331(15) .0026(12) .0189(13) .0034(12)
C5A .0466(17) .0343(17) .0368(16) .0054(14) .0241(14) .0044(13)
C6A .0438(18) .0364(18) .0502(18) .0082(14) .0313(15) .0037(15)
C7A .0362(16) .0236(15) .0452(17) .0015(12) .0229(14) .0035(13)
C8A .0340(18) .0303(17) .059(2) -.0013(12) .0238(16) .0022(14)
C9A .0269(18) .0366(18) .058(2) .0002(13) .0102(15) .0006(16)
C10A .0390(19) .0321(17) .0396(16) -.0009(14) .0097(14) .0001(14)
N11A .0347(14) .0298(14) .0321(13) -.0023(11) .0101(11) -.0007(11)
C12A .0326(17) .0215(14) .0362(16) -.0004(12) .0151(13) .0007(12)
C13A .0311(16) .0234(15) .0294(15) .0017(12) .0138(12) .0035(12)
N14A .0324(14) .0340(14) .0280(12) .0000(11) .0080(10) .0037(11)
C15A .0342(15) .0339(17) .0271(14) -.0020(12) .0063(12) .0006(12)
C16A .0344(15) .0334(16) .0238(13) .0027(13) .0073(11) -.0013(12)
C17A .0284(16) .0279(15) .0210(13) .0048(11) .0060(12) .0053(11)
C18A .0288(15) .0327(16) .0229(13) .0006(12) .0069(11) -.0002(12)
C19A .0328(16) .0318(17) .0277(14) .0020(13) .0078(12) .0021(12)
N1B .0265(14) .0289(13) .0274(13) .0002(10) .0104(11) -.0030(10)
C2B .0275(14) .0256(14) .0266(13) -.0026(12) .0102(11) -.0011(12)
C3B .0280(14) .0259(15) .0340(14) -.0016(11) .0078(12) -.0029(12)
C4B .0310(14) .0233(15) .0353(15) -.0044(11) .0145(11) -.0051(12)
C5B .0374(15) .0284(16) .0408(16) -.0031(13) .0205(13) -.0059(13)
C6B .0527(18) .0301(16) .0396(16) -.0096(15) .0283(15) -.0109(14)
C7B .0449(18) .0229(15) .0324(15) -.0088(13) .0196(13) -.0047(12)
C8B .058(2) .0286(17) .0328(16) -.0145(15) .0209(15) -.0050(13)
C9B .052(2) .0271(16) .0300(16) -.0106(14) .0086(14) -.0018(12)
C10B .0393(17) .0293(17) .0333(16) -.0069(12) .0072(13) -.0019(12)
N11B .0361(14) .0235(13) .0282(12) -.0043(10) .0094(10) .0004(9)
C12B .0372(16) .0167(14) .0327(15) -.0053(11) .0150(12) -.0004(11)
C13B .0334(15) .0237(15) .0288(14) -.0050(12) .0163(12) -.0039(11)
N14B .0330(13) .0363(14) .0276(12) -.0008(11) .0078(11) .0007(11)
C15B .0344(15) .0349(17) .0314(15) .0064(13) .0068(12) .0035(13)
C16B .0371(15) .0313(16) .0325(15) .0063(13) .0118(12) -.0003(13)
C17B .0270(14) .0236(15) .0305(14) -.0046(12) .0088(12) -.0013(12)
C18B .0285(15) .0322(16) .0276(14) .0028(12) .0057(12) .0012(12)
C19B .0261(15) .0345(16) .0316(15) .0023(12) .0090(13) -.0027(13)

loop_
_atom_type_symbol
_atom_type_description
_atom_type_scat_dispersion_real
_atom_type_scat_dispersion_imag
_atom_type_scat_source
C C .0033 .0016 'International Tables Vol C Tables 4.2.6.8 and 6.1.1.4'
H H .0000 .0000 'International Tables Vol C Tables 4.2.6.8 and 6.1.1.4'
N N .0061 .0033 'International Tables Vol C Tables 4.2.6.8 and 6.1.1.4'

loop_
_geom_angle_atom_site_label_1
_geom_angle_atom_site_label_2
_geom_angle_atom_site_label_3
_geom_angle
C2A N1A C13A 109.1(2)
C2A N1A H1A 127.4(18)
C13A N1A H1A 123.5(18)
C3A C2A N1A 108.4(2)
C3A C2A C17A 129.4(2)
N1A C2A C17A 122.1(2)
C2A C3A C4A 107.7(2)
C2A C3A H3A 126.2
C4A C3A H3A 126.2
C13A C4A C3A 106.7(2)
C13A C4A C5A 119.3(3)
C3A C4A C5A 134.0(3)
C6A C5A C4A 119.5(3)
C6A C5A H5A 120.3
C4A C5A H5A 120.3
C5A C6A C7A 121.5(3)
C5A C6A H6A 119.2
C7A C6A H6A 119.2
C12A C7A C8A 117.2(3)
C12A C7A C6A 119.9(3)
C8A C7A C6A 122.8(3)
C9A C8A C7A 119.4(3)
C9A C8A H8A 120.3
C7A C8A H8A 120.3
C8A C9A C10A 118.8(3)
C8A C9A H9A 120.6
C10A C9A H9A 120.6
N11A C10A C9A 125.0(3)
N11A C10A H10A 117.5
C9A C10A H10A 117.5
C10A N11A C12A 115.8(3)
N11A C12A C7A 123.7(3)
N11A C12A C13A 118.7(2)
C7A C12A C13A 117.5(2)
N1A C13A C4A 108.1(2)
N1A C13A C12A 129.9(2)
C4A C13A C12A 122.0(2)
C15A N14A C19A 115.8(2)
N14A C15A C16A 124.3(2)
N14A C15A H15A 117.9
C16A C15A H15A 117.9
C15A C16A C17A 119.3(3)
C15A C16A H16A 120.4
C17A C16A H16A 120.4
C18A C17A C16A 116.8(2)
C18A C17A C2A 122.6(2)
C16A C17A C2A 120.6(2)
C19A C18A C17A 120.0(2)
C19A C18A H18A 120.0
C17A C18A H18A 120.0
N14A C19A C18A 123.8(3)
N14A C19A H19A 118.1
C18A C19A H19A 118.1
C13B N1B C2B 108.3(2)
C13B N1B H1B 123(2)
C2B N1B H1B 127(2)
C3B C2B N1B 108.6(2)
C3B C2B C17B 130.3(2)
N1B C2B C17B 121.1(2)
C2B C3B C4B 108.0(2)
C2B C3B H3B 126.0
C4B C3B H3B 126.0
C13B C4B C5B 119.1(2)
C13B C4B C3B 106.4(2)
C5B C4B C3B 134.6(2)
C6B C5B C4B 119.3(3)
C6B C5B H5B 120.3
C4B C5B H5B 120.3
C5B C6B C7B 121.8(3)
C5B C6B H6B 119.1
C7B C6B H6B 119.1
C12B C7B C8B 116.3(3)
C12B C7B C6B 120.4(2)
C8B C7B C6B 123.2(3)
C9B C8B C7B 119.8(3)
C9B C8B H8B 120.1
C7B C8B H8B 120.1
C8B C9B C10B 119.0(3)
C8B C9B H9B 120.5
C10B C9B H9B 120.5
N11B C10B C9B 124.6(3)
N11B C10B H10B 117.7
C9B C10B H10B 117.7
C10B N11B C12B 116.2(2)
N11B C12B C7B 124.1(2)
N11B C12B C13B 119.3(2)
C7B C12B C13B 116.5(3)
N1B C13B C4B 108.7(2)
N1B C13B C12B 128.5(2)
C4B C13B C12B 122.8(2)
C19B N14B C15B 115.3(2)
N14B C15B C16B 125.0(3)
N14B C15B H15B 117.5
C16B C15B H15B 117.5
C15B C16B C17B 119.4(3)
C15B C16B H16B 120.3
C17B C16B H16B 120.3
C18B C17B C16B 116.5(2)
C18B C17B C2B 122.4(2)
C16B C17B C2B 121.0(2)
C19B C18B C17B 120.1(3)
C19B C18B H18B 119.9
C17B C18B H18B 119.9
N14B C19B C18B 123.6(3)
N14B C19B H19B 118.2
C18B C19B H19B 118.2

loop_
_geom_bond_atom_site_label_1
_geom_bond_atom_site_label_2
_geom_bond_site_symmetry_2
_geom_bond_distance
_geom_bond_publ_flag
N1A C2A . 1.379(3) ?
N1A C13A . 1.364(3) ?
N1A H1A . .92(3) ?
C2A C3A . 1.370(4) ?
C2A C17A . 1.458(4) ?
C3A C4A . 1.417(4) ?
C3A H3A . .95 ?
C4A C13A . 1.400(4) ?
C4A C5A . 1.421(3) ?
C5A C6A . 1.358(4) ?
C5A H5A . .95 ?
C6A C7A . 1.438(4) ?
C6A H6A . .95 ?
C7A C12A . 1.401(4) ?
C7A C8A . 1.403(4) ?
C8A C9A . 1.364(4) ?
C8A H8A . .95 ?
C9A C10A . 1.382(4) ?
C9A H9A . .95 ?
C10A N11A . 1.326(3) ?
C10A H10A . .95 ?
N11A C12A . 1.365(3) ?
C12A C13A . 1.418(4) ?
N14A C15A . 1.338(4) ?
N14A C19A . 1.343(3) ?
C15A C16A . 1.385(4) ?
C15A H15A . .95 ?
C16A C17A . 1.392(4) ?
C16A H16A . .95 ?
C17A C18A . 1.383(4) ?
C18A C19A . 1.381(4) ?
C18A H18A . .95 ?
C19A H19A . .95 ?
N1B C13B . 1.368(3) ?
N1B C2B . 1.388(3) ?
N1B H1B . .87(3) ?
C2B C3B . 1.367(4) ?
C2B C17B . 1.459(4) ?
C3B C4B . 1.417(4) ?
C3B H3B . .95 ?
C4B C13B . 1.399(4) ?
C4B C5B . 1.420(3) ?
C5B C6B . 1.354(4) ?
C5B H5B . .95 ?
C6B C7B . 1.431(4) ?
C6B H6B . .95 ?
C7B C12B . 1.406(4) ?
C7B C8B . 1.411(4) ?
C8B C9B . 1.359(4) ?
C8B H8B . .95 ?
C9B C10B . 1.387(4) ?
C9B H9B . .95 ?
C10B N11B . 1.323(3) ?
C10B H10B . .95 ?
N11B C12B . 1.360(4) ?
C12B C13B . 1.417(4) ?
N14B C19B . 1.344(3) ?
N14B C15B . 1.343(3) ?
C15B C16B . 1.369(4) ?
C15B H15B . .95 ?
C16B C17B . 1.393(4) ?
C16B H16B . .95 ?
C17B C18B . 1.386(4) ?
C18B C19B . 1.383(4) ?
C18B H18B . .95 ?
C19B H19B . .95 ?

loop_
_geom_hbond_atom_site_label_D
_geom_hbond_atom_site_label_H
_geom_hbond_atom_site_label_A
_geom_hbond_site_symmetry_A
_geom_hbond_distance_DH
_geom_hbond_distance_HA
_geom_hbond_distance_DA
_geom_hbond_angle_DHA
_geom_hbond_publ_flag
N1A H1A N14B . .92(3) 2.18(3) 3.100(3) 173(3) yes
N1B H1B N14A 4_565 .87(3) 2.12(3) 2.982(3) 171(3) yes
C18A H18A N14B . .95 2.61 3.376(3) 138.3 yes
C18B H18B N14A 4_565 .95 2.57 3.350(3) 139.0 yes
C19B H19B N11A . .95 2.55 3.289(4) 134.8 yes

loop_
_geom_torsion_atom_site_label_1
_geom_torsion_atom_site_label_2
_geom_torsion_atom_site_label_3
_geom_torsion_atom_site_label_4
_geom_torsion
C13A N1A C2A C3A .3(3)
C13A N1A C2A C17A 178.8(2)
N1A C2A C3A C4A .3(3)
C17A C2A C3A C4A -177.9(3)
C2A C3A C4A C13A -.9(3)
C2A C3A C4A C5A 177.5(3)
C13A C4A C5A C6A -.8(4)
C3A C4A C5A C6A -179.0(3)
C4A C5A C6A C7A -3.6(4)
C5A C6A C7A C12A 3.4(4)
C5A C6A C7A C8A -174.3(3)
C12A C7A C8A C9A -.8(4)
C6A C7A C8A C9A 176.9(3)
C7A C8A C9A C10A .6(4)
C8A C9A C10A N11A .1(5)
C9A C10A N11A C12A -.5(4)
C10A N11A C12A C7A .2(4)
C10A N11A C12A C13A -178.5(2)
C8A C7A C12A N11A .5(4)
C6A C7A C12A N11A -177.4(3)
C8A C7A C12A C13A 179.1(2)
C6A C7A C12A C13A 1.3(4)
C2A N1A C13A C4A -.9(3)
C2A N1A C13A C12A 175.5(3)
C3A C4A C13A N1A 1.1(3)
C5A C4A C13A N1A -177.6(2)
C3A C4A C13A C12A -175.7(3)
C5A C4A C13A C12A 5.6(4)
N11A C12A C13A N1A -3.1(5)
C7A C12A C13A N1A 178.2(3)
N11A C12A C13A C4A 172.9(3)
C7A C12A C13A C4A -5.8(4)
C19A N14A C15A C16A -1.2(4)
N14A C15A C16A C17A 1.6(4)
C15A C16A C17A C18A -.4(4)
C15A C16A C17A C2A -179.1(2)
C3A C2A C17A C18A 157.1(3)
N1A C2A C17A C18A -21.0(4)
C3A C2A C17A C16A -24.3(4)
N1A C2A C17A C16A 157.6(3)
C16A C17A C18A C19A -1.0(4)
C2A C17A C18A C19A 177.7(2)
C15A N14A C19A C18A -.3(4)
C17A C18A C19A N14A 1.5(4)
C13B N1B C2B C3B 1.4(3)
C13B N1B C2B C17B -179.5(2)
N1B C2B C3B C4B -.8(3)
C17B C2B C3B C4B -179.8(3)
C2B C3B C4B C13B -.1(3)
C2B C3B C4B C5B -179.4(3)
C13B C4B C5B C6B -.4(4)
C3B C4B C5B C6B 178.8(3)
C4B C5B C6B C7B -.5(4)
C5B C6B C7B C12B .0(4)
C5B C6B C7B C8B -178.5(3)
C12B C7B C8B C9B -.2(4)
C6B C7B C8B C9B 178.3(3)
C7B C8B C9B C10B -.4(4)
C8B C9B C10B N11B 1.0(4)
C9B C10B N11B C12B -.8(4)
C10B N11B C12B C7B .1(4)
C10B N11B C12B C13B -179.5(2)
C8B C7B C12B N11B .4(4)
C6B C7B C12B N11B -178.2(2)
C8B C7B C12B C13B -180.0(2)
C6B C7B C12B C13B 1.4(4)
C2B N1B C13B C4B -1.5(3)
C2B N1B C13B C12B 176.9(3)
C5B C4B C13B N1B -179.6(2)
C3B C4B C13B N1B 1.0(3)
C5B C4B C13B C12B 1.9(4)
C3B C4B C13B C12B -177.5(2)
N11B C12B C13B N1B -1.0(4)
C7B C12B C13B N1B 179.4(2)
N11B C12B C13B C4B 177.3(2)
C7B C12B C13B C4B -2.3(4)
C19B N14B C15B C16B -.6(4)
N14B C15B C16B C17B .9(5)
C15B C16B C17B C18B -.2(4)
C15B C16B C17B C2B 179.9(2)
C3B C2B C17B C18B 166.0(3)
N1B C2B C17B C18B -13.0(4)
C3B C2B C17B C16B -14.1(4)
N1B C2B C17B C16B 167.0(2)
C16B C17B C18B C19B -.8(4)
C2B C17B C18B C19B 179.1(3)
C15B N14B C19B C18B -.5(4)
C17B C18B C19B N14B 1.3(4)

loop_
_cod_related_entry_id
_cod_related_entry_database
_cod_related_entry_code
1 ChemSpider 1223144
